data_1566988
loop_
_publ_author_name
'Kondinski, Aleksandar'
'Rasmussen, Maren'
'Mangelsen, Sebastian'
'Pienack, Nicole'
'Simjanoski, Viktor'
'N\"ather, Christian'
'Stares, Daniel L.'
'Schalley, Christoph A.'
'Bensch, Wolfgang'

_publ_section_title
;
 Composition-driven archetype dynamics in polyoxovanadates
;
_journal_name_full 'Chemical Science'
_journal_paper_doi 10.1039/D2SC01004F
_journal_year 2022
_chemical_formula_sum 'C12 As8 N12 Ni2 O45 V12'
_chemical_formula_weight 2360.26
_space_group_crystal_system monoclinic
_space_group_IT_number 14
_space_group_name_Hall '-P 2yn'
_space_group_name_H-M_alt 'P 1 21/n 1'
_symmetry_space_group_name_H-M 'P 1 21/n 1'
_audit_update_record
;
2021-12-20 deposited with the CCDC.	2022-05-11 downloaded from the CCDC.
;
_cell_angle_alpha 90
_cell_angle_beta 95.2333(16)
_cell_angle_gamma 90
_cell_formula_units_Z 2
_cell_length_a 23.1578(5)
_cell_length_b 11.9216(3)
_cell_length_c 11.7372(4)
_cell_measurement_temperature 298
_cell_volume 3226.88(15)
_diffrn_ambient_temperature 298
_diffrn_detector 'MYTHEN II'
_diffrn_measurement_device_type synchrotron
_diffrn_radiation_probe x-ray
_diffrn_radiation_wavelength 0.5639132
_diffrn_source_type 'SLS MS - X04SA'
_exptl_crystal_density_diffrn 2.429
_exptl_crystal_description powder
_pd_meas_2theta_range_max 60
_pd_meas_2theta_range_min 1
_pd_proc_2theta_range_max 32
_pd_proc_2theta_range_min 1.5
_pd_proc_ls_prof_R_factor 4.03
_pd_proc_ls_prof_wR_expected 0.47
_pd_proc_ls_prof_wR_factor 5.21
_pd_spec_mounting '0.3 mm glass capillary'
_pd_spec_mount_mode transmission
_pd_spec_shape cylinder
_refine_ls_R_I_factor 3.66
_cod_data_source_file d2sc01004f4.cif
_cod_data_source_block '[Ni(en)3]2[V12As8O40(H2O)]'
_cod_depositor_comments
;
The following automatic conversions were performed:

data item '_diffrn_radiation_probe' value 'X-ray' was changed to
'x-ray' in accordance with the
/home/data/users/saulius/crontab/automatic-downloads/rss-feeds/RSC/lib/dictionaries/cif_core.dic
dictionary named 'cif_core.dic' version 2.4.2 last updated on
2011-04-26.

Automatic conversion script
Id: cif_fix_values 7556 2019-12-06 15:28:31Z antanas 
;
_cod_original_cell_volume 3226.85(15)
_cod_original_sg_symbol_H-M 'P 21/n'
_cod_database_code 1566988

loop_
_symmetry_equiv_pos_as_xyz
'x, y, z '
'-x+1/2, y+1/2, -z+1/2 '
'-x, -y, -z '
'x+1/2, -y+1/2, z+1/2 '

loop_
_atom_site_label
_atom_site_type_symbol
_atom_site_symmetry_multiplicity
_atom_site_fract_x
_atom_site_fract_y
_atom_site_fract_z
_atom_site_occupancy
_atom_site_B_iso_or_equiv
As1 As 4 0.08571(17) 1.0915(5) 1.3416(4) 1 1.9556
As2 As 4 -0.0539(2) 1.0424(3) 1.3542(4) 1 1.9556
As3 As 4 0.4690(2) -1.1355(4) 2.5765(4) 1 1.9556
As4 As 4 0.60786(19) -1.1918(4) 2.5634(4) 1 1.9556
V1 V 4 -0.01320(12) 1.2547(2) 1.1789(3) 1 1.0978
V2 V 4 0.11112(15) 1.2134(4) 1.0952(4) 1 1.0978
V3 V 4 -0.13095(17) 1.1224(4) 1.1244(4) 1 1.0978
V4 V 4 0.53476(12) -1.3270(3) 2.7664(2) 1 1.0978
V5 V 4 0.40041(13) -1.3475(5) 2.6918(4) 1 1.0978
V6 V 4 0.64254(18) -1.4384(4) 2.6632(4) 1 1.0978
O11 O 4 -0.01718(17) 1.3594(2) 1.2623(3) 1 3.05472
O12 O 4 0.03012(14) 1.2841(3) 1.0479(3) 1 3.05472
O13 O 4 0.05348(14) 1.1586(3) 1.2175(4) 1 3.05472
O14 O 4 -0.05258(16) 1.1213(2) 1.2270(4) 1 3.05472
O15 O 4 -0.07594(14) 1.2467(4) 1.0575(3) 1 3.05472
O21 O 4 0.15893(13) 1.3016(6) 1.1442(5) 1 3.05472
O22 O 4 0.1206(2) 1.1931(5) 0.9418(5) 1 3.05472
O31 O 4 -0.18401(13) 1.1726(6) 1.1856(5) 1 3.05472
O32 O 4 -0.1584(2) 1.0871(6) 0.9758(5) 1 3.05472
O01 O 4 0.02319(19) 1.0757(4) 1.4219(4) 1 3.05472
O41 O 4 0.55082(16) -1.2473(3) 2.8738(3) 1 3.05472
O42 O 4 0.46994(14) -1.4269(3) 2.7841(3) 1 3.05472
O43 O 4 0.47817(14) -1.2634(4) 2.6521(3) 1 3.05472
O44 O 4 0.58366(15) -1.3061(3) 2.6422(3) 1 3.05472
O45 O 4 0.57543(16) -1.4697(3) 2.7742(3) 1 3.05472
O51 O 4 0.36055(13) -1.2760(5) 2.7686(5) 1 3.05472
O52 O 4 0.36559(18) -1.4862(6) 2.6680(5) 1 3.05472
O61 O 4 0.70359(15) -1.4047(5) 2.7282(5) 1 3.05472
O02 O 4 0.5437(2) -1.0911(4) 2.5773(4) 1 3.05472
O62 O 4 0.6448(3) -1.5907(4) 2.6340(5) 1 3.05472
O03 O 2 0 0 0 1 2
O04 O 4 -1.0671(7) -1.3968(17) -1.539(2) 1 2
O05 O 4 -0.1967(8) 0.4605(19) 0.7427(19) 1 2
Ni1 Ni 4 0.82172(15) -0.5509(4) -0.5871(4) 1 1.37054
N1 N 4 0.7598(3) -0.6149(8) -0.4935(8) 1 2
N2 N 4 0.8530(4) -0.7169(5) -0.5780(9) 1 2
N3 N 4 0.8768(4) -0.5075(9) -0.4493(6) 1 2
N4 N 4 0.7904(4) -0.3866(5) -0.5683(9) 1 2
N5 N 4 0.8746(4) -0.4968(8) -0.7049(7) 1 2
N6 N 4 0.7643(4) -0.5821(9) -0.7335(6) 1 2
C1 C 4 0.7665(6) -0.7367(8) -0.4776(11) 1 2
C2 C 4 0.8299(6) -0.7665(6) -0.4768(11) 1 2
C3 C 4 0.8691(6) -0.3896(10) -0.4171(9) 1 2
C4 C 4 0.8068(6) -0.3560(8) -0.4485(10) 1 2
C5 C 4 0.8484(6) -0.5150(12) -0.8222(5) 1 2
C6 C 4 0.7832(6) -0.5081(12) -0.8230(5) 1 2

loop_
_geom_angle_atom_site_label_1
_geom_angle_atom_site_label_2
_geom_angle_atom_site_label_3
_geom_angle
_geom_angle_site_symmetry_1
_geom_angle_site_symmetry_2
_geom_angle_site_symmetry_3
O13 As1 O45 88.4(2) 1_555 1_555 4_443
O01 As1 O13 100.304 1_555 1_555 1_555
O01 As1 O45 94.1(2) 1_555 1_555 4_443
O62 As1 O01 154.02(19) 4_443 1_555 1_555
O62 As1 O13 60.34(16) 4_443 1_555 1_555
O62 As1 O45 69.8(2) 4_443 1_555 4_443
V6 As1 O62 35.26(8) 4_443 1_555 4_443
V6 As1 O01 133.48(16) 4_443 1_555 1_555
V6 As1 O13 83.42(14) 4_443 1_555 1_555
V6 As1 O45 39.45(15) 4_443 1_555 4_443
O14 As2 O42 89.5(2) 1_555 1_555 4_443
O01 As2 O14 98.731 1_555 1_555 1_555
O01 As2 O42 92.1(3) 1_555 1_555 4_443
O52 As2 O01 152.88(17) 4_443 1_555 1_555
O52 As2 O14 62.17(17) 4_443 1_555 1_555
O52 As2 O42 70.0(2) 4_443 1_555 4_443
O01 As2 O52 130.7(3) 3_578 1_555 4_443
O01 As2 O01 66.4(2) 3_578 1_555 1_555
O01 As2 O14 165.0(2) 3_578 1_555 1_555
O01 As2 O42 89.0(2) 3_578 1_555 4_443
V5 As2 O01 103.0(2) 4_443 1_555 3_578
V5 As2 O52 35.78(9) 4_443 1_555 4_443
V5 As2 O01 130.81(17) 4_443 1_555 1_555
V5 As2 O14 84.95(15) 4_443 1_555 1_555
V5 As2 O42 38.73(16) 4_443 1_555 4_443
O43 As3 O12 86.4(2) 1_555 1_555 2_528
O02 As3 O43 100.304 1_555 1_555 1_555
O02 As3 O12 94.6(2) 1_555 1_555 2_528
O22 As3 O02 151.97(17) 2_528 1_555 1_555
O22 As3 O43 58.87(17) 2_528 1_555 1_555
O22 As3 O12 67.4(2) 2_528 1_555 2_528
V2 As3 O22 35.09(8) 2_528 1_555 2_528
V2 As3 O02 132.32(14) 2_528 1_555 1_555
V2 As3 O43 82.31(16) 2_528 1_555 1_555
V2 As3 O12 37.72(15) 2_528 1_555 2_528
O44 As4 O15 88.3(2) 1_555 1_555 2_528
O02 As4 O44 98.731 1_555 1_555 1_555
O02 As4 O15 93.4(2) 1_555 1_555 2_528
O32 As4 O02 153.24(18) 2_528 1_555 1_555
O32 As4 O44 62.61(17) 2_528 1_555 1_555
O32 As4 O15 68.5(2) 2_528 1_555 2_528
O12 V1 O11 114.036 1_555 1_555 1_555
O15 V1 O12 80.450 1_555 1_555 1_555
O15 V1 O11 114.036 1_555 1_555 1_555
O13 V1 O15 131.928 1_555 1_555 1_555
O13 V1 O12 80.450 1_555 1_555 1_555
O13 V1 O11 114.036 1_555 1_555 1_555
O14 V1 O13 80.450 1_555 1_555 1_555
O14 V1 O15 80.450 1_555 1_555 1_555
O14 V1 O12 131.928 1_555 1_555 1_555
O14 V1 O11 114.036 1_555 1_555 1_555
V3 V1 O14 39.837 1_555 1_555 1_555
V3 V1 O13 113.934 1_555 1_555 1_555
V3 V1 O15 41.788 1_555 1_555 1_555
V3 V1 O12 115.336 1_555 1_555 1_555
V3 V1 O11 114.664 1_555 1_555 1_555
V2 V1 V3 130.673 1_555 1_555 1_555
V2 V1 O14 115.336 1_555 1_555 1_555
V2 V1 O13 41.788 1_555 1_555 1_555
V2 V1 O15 113.934 1_555 1_555 1_555
V2 V1 O12 39.837 1_555 1_555 1_555
V2 V1 O11 114.664 1_555 1_555 1_555
O62 V2 O21 100.6(3) 4_443 1_555 1_555
O22 V2 O62 93.2(3) 1_555 1_555 4_443
O22 V2 O21 107.252 1_555 1_555 1_555
O12 V2 O22 88.739 1_555 1_555 1_555
O12 V2 O62 143.0(3) 1_555 1_555 4_443
O12 V2 O21 114.089 1_555 1_555 1_555
O13 V2 O12 72.654 1_555 1_555 1_555
O13 V2 O22 138.316 1_555 1_555 1_555
O13 V2 O62 81.81(19) 1_555 1_555 4_443
O13 V2 O21 114.363 1_555 1_555 1_555
V1 V2 O13 37.029 1_555 1_555 1_555
V1 V2 O12 36.646 1_555 1_555 1_555
V1 V2 O22 120.998 1_555 1_555 1_555
V1 V2 O62 117.32(19) 1_555 1_555 4_443
V1 V2 O21 114.036 1_555 1_555 1_555
As3 V2 V1 67.23(10) 2_578 1_555 1_555
As3 V2 O13 103.53(10) 2_578 1_555 1_555
As3 V2 O12 30.88(10) 2_578 1_555 1_555
As3 V2 O22 64.57(10) 2_578 1_555 1_555
As3 V2 O62 152.3(4) 2_578 1_555 4_443
As3 V2 O21 101.64(11) 2_578 1_555 1_555
O52 V3 O31 99.4(3) 4_443 1_555 1_555
O32 V3 O52 92.6(3) 1_555 1_555 4_443
O32 V3 O31 107.252 1_555 1_555 1_555
O14 V3 O32 138.589 1_555 1_555 1_555
O14 V3 O52 83.3(2) 1_555 1_555 4_443
O14 V3 O31 114.089 1_555 1_555 1_555
O15 V3 O14 72.654 1_555 1_555 1_555
O15 V3 O32 88.652 1_555 1_555 1_555
O15 V3 O52 144.2(3) 1_555 1_555 4_443
O15 V3 O31 114.363 1_555 1_555 1_555
V1 V3 O15 37.029 1_555 1_555 1_555
V1 V3 O14 36.646 1_555 1_555 1_555
V1 V3 O32 121.323 1_555 1_555 1_555
V1 V3 O52 118.5(2) 1_555 1_555 4_443
V1 V3 O31 114.036 1_555 1_555 1_555
O43 V4 O41 114.036 1_555 1_555 1_555
O45 V4 O43 131.928 1_555 1_555 1_555
O45 V4 O41 114.036 1_555 1_555 1_555
O44 V4 O45 80.450 1_555 1_555 1_555
O44 V4 O43 80.450 1_555 1_555 1_555
O44 V4 O41 114.036 1_555 1_555 1_555
O42 V4 O44 131.928 1_555 1_555 1_555
O42 V4 O45 80.450 1_555 1_555 1_555
O42 V4 O43 80.450 1_555 1_555 1_555
O42 V4 O41 114.036 1_555 1_555 1_555
V5 V4 O42 39.837 1_555 1_555 1_555
V5 V4 O44 115.336 1_555 1_555 1_555
V5 V4 O45 113.934 1_555 1_555 1_555
V5 V4 O43 41.788 1_555 1_555 1_555
V5 V4 O41 114.664 1_555 1_555 1_555
V6 V4 V5 130.673 1_555 1_555 1_555
V6 V4 O42 115.336 1_555 1_555 1_555
V6 V4 O44 39.837 1_555 1_555 1_555
V6 V4 O45 41.788 1_555 1_555 1_555
V6 V4 O43 113.934 1_555 1_555 1_555
V6 V4 O41 114.664 1_555 1_555 1_555
O22 V5 O51 104.0(3) 2_528 1_555 1_555
O52 V5 O22 91.8(3) 1_555 1_555 2_528
O52 V5 O51 107.252 1_555 1_555 1_555
O42 V5 O52 88.739 1_555 1_555 1_555
O42 V5 O22 139.9(3) 1_555 1_555 2_528
O42 V5 O51 114.089 1_555 1_555 1_555
O43 V5 O42 72.654 1_555 1_555 1_555
O43 V5 O52 138.316 1_555 1_555 1_555
O43 V5 O22 80.8(2) 1_555 1_555 2_528
O43 V5 O51 114.363 1_555 1_555 1_555
As2 V5 O43 103.60(11) 4_546 1_555 1_555
As2 V5 O42 31.07(11) 4_546 1_555 1_555
As2 V5 O52 63.04(11) 4_546 1_555 1_555
As2 V5 O22 147.2(3) 4_546 1_555 2_528
As2 V5 O51 103.50(11) 4_546 1_555 1_555
V4 V5 As2 67.61(11) 1_555 1_555 4_546
V4 V5 O43 37.029 1_555 1_555 1_555
V4 V5 O42 36.646 1_555 1_555 1_555
V4 V5 O52 120.998 1_555 1_555 1_555
V4 V5 O22 115.6(2) 1_555 1_555 2_528
V4 V5 O51 114.036 1_555 1_555 1_555
O32 V6 O61 98.7(3) 2_528 1_555 1_555
O62 V6 O32 89.2(3) 1_555 1_555 2_528
O62 V6 O61 107.252 1_555 1_555 1_555
O44 V6 O62 138.589 1_555 1_555 1_555
O44 V6 O32 87.0(2) 1_555 1_555 2_528
O44 V6 O61 114.089 1_555 1_555 1_555
O45 V6 O44 72.654 1_555 1_555 1_555
O45 V6 O62 88.652 1_555 1_555 1_555
O45 V6 O32 146.0(3) 1_555 1_555 2_528
O45 V6 O61 114.363 1_555 1_555 1_555
As1 V6 O45 29.41(12) 4_546 1_555 1_555
As1 V6 O44 102.03(12) 4_546 1_555 1_555
As1 V6 O62 64.90(12) 4_546 1_555 1_555
As1 V6 O32 149.8(4) 4_546 1_555 2_528
As1 V6 O61 103.51(13) 4_546 1_555 1_555
V4 V6 As1 66.25(12) 1_555 1_555 4_546
V4 V6 O45 37.029 1_555 1_555 1_555
V4 V6 O44 36.646 1_555 1_555 1_555
V4 V6 O62 121.323 1_555 1_555 1_555
V4 V6 O32 122.00(19) 1_555 1_555 2_528
V4 V6 O61 114.036 1_555 1_555 1_555
O12 O11 V1 36.628 1_555 1_555 1_555
O13 O11 O12 49.906 1_555 1_555 1_555
O13 O11 V1 36.628 1_555 1_555 1_555
O15 O11 O13 73.257 1_555 1_555 1_555
O15 O11 O12 49.906 1_555 1_555 1_555
O15 O11 V1 36.628 1_555 1_555 1_555
O14 O11 O15 49.906 1_555 1_555 1_555
O14 O11 O13 49.906 1_555 1_555 1_555
O14 O11 O12 73.257 1_555 1_555 1_555
O14 O11 V1 36.628 1_555 1_555 1_555
N5 O11 O14 109.3(2) 1_477 1_555 1_555
N5 O11 O15 92.0(2) 1_477 1_555 1_555
N5 O11 O13 159.2(2) 1_477 1_555 1_555
N5 O11 O12 129.7(2) 1_477 1_555 1_555
N5 O11 V1 127.2(2) 1_477 1_555 1_555
V1 O12 As3 143.7(2) 1_555 1_555 2_578
V2 O12 V1 103.516 1_555 1_555 1_555
V2 O12 As3 111.4(2) 1_555 1_555 2_578
O43 O12 V2 98.89(16) 2_578 1_555 1_555
O43 O12 V1 136.79(16) 2_578 1_555 1_555
O43 O12 As3 47.12(12) 2_578 1_555 2_578
O13 O12 O43 128.79(16) 1_555 1_555 2_578
O13 O12 V2 54.862 1_555 1_555 1_555
O13 O12 V1 49.775 1_555 1_555 1_555
O13 O12 As3 166.2(2) 1_555 1_555 2_578
O15 O12 O13 90.000 1_555 1_555 1_555
O15 O12 O43 90.61(15) 1_555 1_555 2_578
O15 O12 V2 141.020 1_555 1_555 1_555
O15 O12 V1 49.775 1_555 1_555 1_555
O15 O12 As3 102.7(2) 1_555 1_555 2_578
O02 O12 O15 62.20(14) 2_578 1_555 1_555
O02 O12 O13 150.19(13) 2_578 1_555 1_555
O02 O12 O43 66.12(14) 2_578 1_555 2_578
O02 O12 V2 154.91(13) 2_578 1_555 1_555
O02 O12 V1 100.91(13) 2_578 1_555 1_555
O02 O12 As3 43.56(15) 2_578 1_555 2_578
O22 O12 O02 117.04(13) 1_555 1_555 2_578
O22 O12 O15 137.594 1_555 1_555 1_555
O22 O12 O13 90.368 1_555 1_555 1_555
O22 O12 O43 57.49(16) 1_555 1_555 2_578
O22 O12 V2 42.143 1_555 1_555 1_555
O22 O12 V1 139.083 1_555 1_555 1_555
O22 O12 As3 76.7(2) 1_555 1_555 2_578
O11 O12 O22 148.804 1_555 1_555 1_555
O11 O12 O02 91.80(13) 1_555 1_555 2_578
O11 O12 O15 65.047 1_555 1_555 1_555
O11 O12 O13 65.047 1_555 1_555 1_555
O11 O12 O43 153.41(16) 1_555 1_555 2_578
O11 O12 V2 106.790 1_555 1_555 1_555
O11 O12 V1 29.336 1_555 1_555 1_555
O11 O12 As3 125.1(2) 1_555 1_555 2_578
O21 O12 O11 95.042 1_555 1_555 1_555
O21 O12 O22 56.276 1_555 1_555 1_555
O21 O12 O02 136.45(14) 1_555 1_555 2_578
O21 O12 O15 155.436 1_555 1_555 1_555
O21 O12 O13 67.677 1_555 1_555 1_555
O21 O12 O43 111.10(15) 1_555 1_555 2_578
O21 O12 V2 28.024 1_555 1_555 1_555
O21 O12 V1 105.858 1_555 1_555 1_555
O21 O12 As3 100.6(2) 1_555 1_555 2_578
V1 O13 As1 136.600 1_555 1_555 1_555
V2 O13 V1 101.183 1_555 1_555 1_555
V2 O13 As1 116.551 1_555 1_555 1_555
O45 O13 V2 110.06(14) 4_443 1_555 1_555
O45 O13 V1 139.88(17) 4_443 1_555 1_555
O45 O13 As1 44.0(2) 4_443 1_555 1_555
O12 O13 O45 143.85(18) 1_555 1_555 4_443
O12 O13 V2 52.484 1_555 1_555 1_555
O12 O13 V1 49.775 1_555 1_555 1_555
O12 O13 As1 165.578 1_555 1_555 1_555
O14 O13 O12 90.000 1_555 1_555 1_555
O14 O13 O45 90.27(17) 1_555 1_555 4_443
O14 O13 V2 138.938 1_555 1_555 1_555
O14 O13 V1 49.775 1_555 1_555 1_555
O14 O13 As1 102.977 1_555 1_555 1_555
O62 O13 O14 144.4(2) 4_443 1_555 1_555
O62 O13 O12 90.61(18) 4_443 1_555 1_555
O62 O13 O45 69.14(15) 4_443 1_555 4_443
O62 O13 V2 41.43(16) 4_443 1_555 1_555
O62 O13 V1 140.26(18) 4_443 1_555 1_555
O62 O13 As1 82.53(19) 4_443 1_555 1_555
O01 O13 O62 120.67(17) 1_555 1_555 4_443
O01 O13 O14 64.394 1_555 1_555 1_555
O01 O13 O12 148.702 1_555 1_555 1_555
O01 O13 O45 58.81(15) 1_555 1_555 4_443
O01 O13 V2 156.520 1_555 1_555 1_555
O01 O13 V1 98.934 1_555 1_555 1_555
O01 O13 As1 40.398 1_555 1_555 1_555
O11 O13 O01 86.952 1_555 1_555 1_555
O11 O13 O62 144.58(16) 1_555 1_555 4_443
O11 O13 O14 65.047 1_555 1_555 1_555
O11 O13 O12 65.047 1_555 1_555 1_555
O11 O13 O45 144.69(14) 1_555 1_555 4_443
O11 O13 V2 104.997 1_555 1_555 1_555
O11 O13 V1 29.336 1_555 1_555 1_555
O11 O13 As1 114.636 1_555 1_555 1_555
O21 O13 O11 93.758 1_555 1_555 1_555
O21 O13 O01 134.233 1_555 1_555 1_555
O21 O13 O62 51.42(17) 1_555 1_555 4_443
O21 O13 O14 153.086 1_555 1_555 1_555
O21 O13 O12 65.086 1_555 1_555 1_555
O21 O13 O45 115.70(16) 1_555 1_555 4_443
O21 O13 V2 27.365 1_555 1_555 1_555
O21 O13 V1 103.671 1_555 1_555 1_555
O21 O13 As1 100.947 1_555 1_555 1_555
V1 O14 As2 136.600 1_555 1_555 1_555
V3 O14 V1 103.516 1_555 1_555 1_555
V3 O14 As2 114.217 1_555 1_555 1_555
O42 O14 V3 108.41(18) 4_443 1_555 1_555
O42 O14 V1 139.31(16) 4_443 1_555 1_555
O42 O14 As2 44.46(15) 4_443 1_555 1_555
O13 O14 O42 89.72(16) 1_555 1_555 4_443
O13 O14 V3 141.020 1_555 1_555 1_555
O13 O14 V1 49.775 1_555 1_555 1_555
O13 O14 As2 102.977 1_555 1_555 1_555
O15 O14 O13 90.000 1_555 1_555 1_555
O15 O14 O42 143.54(17) 1_555 1_555 4_443
O15 O14 V3 54.862 1_555 1_555 1_555
O15 O14 V1 49.775 1_555 1_555 1_555
O15 O14 As2 165.578 1_555 1_555 1_555
O52 O14 O15 93.43(19) 4_443 1_555 1_555
O52 O14 O13 144.21(19) 4_443 1_555 1_555
O52 O14 O42 67.05(16) 4_443 1_555 4_443
O52 O14 V3 41.95(19) 4_443 1_555 1_555
O52 O14 V1 143.08(19) 4_443 1_555 1_555
O52 O14 As2 79.78(19) 4_443 1_555 1_555
O01 O14 O52 119.75(19) 1_555 1_555 4_443
O01 O14 O15 146.688 1_555 1_555 1_555
O01 O14 O13 61.880 1_555 1_555 1_555
O01 O14 O42 59.55(18) 1_555 1_555 4_443
O01 O14 V3 156.771 1_555 1_555 1_555
O01 O14 V1 96.920 1_555 1_555 1_555
O01 O14 As2 42.786 1_555 1_555 1_555
O11 O14 O01 85.840 1_555 1_555 1_555
O11 O14 O52 146.55(19) 1_555 1_555 4_443
O11 O14 O15 65.047 1_555 1_555 1_555
O11 O14 O13 65.047 1_555 1_555 1_555
O11 O14 O42 144.51(18) 1_555 1_555 4_443
O11 O14 V3 106.790 1_555 1_555 1_555
O11 O14 V1 29.336 1_555 1_555 1_555
O11 O14 As2 114.636 1_555 1_555 1_555
O31 O14 O11 95.042 1_555 1_555 1_555
O31 O14 O01 134.304 1_555 1_555 1_555
O31 O14 O52 51.93(19) 1_555 1_555 4_443
O31 O14 O15 67.677 1_555 1_555 1_555
O31 O14 O13 155.436 1_555 1_555 1_555
O31 O14 O42 114.22(17) 1_555 1_555 4_443
O31 O14 V3 28.024 1_555 1_555 1_555
O31 O14 V1 105.858 1_555 1_555 1_555
O31 O14 As2 98.362 1_555 1_555 1_555
V1 O15 As4 145.9(2) 1_555 1_555 2_578
V3 O15 V1 101.183 1_555 1_555 1_555
V3 O15 As4 112.0(2) 1_555 1_555 2_578
O44 O15 V3 100.42(15) 2_578 1_555 1_555
O44 O15 V1 135.08(17) 2_578 1_555 1_555
O44 O15 As4 46.93(12) 2_578 1_555 2_578
O14 O15 O44 127.25(18) 1_555 1_555 2_578
O14 O15 V3 52.484 1_555 1_555 1_555
O14 O15 V1 49.775 1_555 1_555 1_555
O14 O15 As4 164.2(2) 1_555 1_555 2_578
O12 O15 O14 90.000 1_555 1_555 1_555
O12 O15 O44 89.38(15) 1_555 1_555 2_578
O12 O15 V3 138.938 1_555 1_555 1_555
O12 O15 V1 49.775 1_555 1_555 1_555
O12 O15 As4 103.8(2) 1_555 1_555 2_578
O02 O15 O12 60.87(15) 2_578 1_555 1_555
O02 O15 O14 148.97(15) 2_578 1_555 1_555
O02 O15 O44 67.11(13) 2_578 1_555 2_578
O02 O15 V3 158.53(15) 2_578 1_555 1_555
O02 O15 V1 99.78(15) 2_578 1_555 1_555
O02 O15 As4 46.64(15) 2_578 1_555 2_578
O32 O15 O02 120.78(15) 1_555 1_555 2_578
O32 O15 O12 138.145 1_555 1_555 1_555
O32 O15 O14 87.575 1_555 1_555 1_555
O32 O15 O44 60.25(15) 1_555 1_555 2_578
O32 O15 V3 41.294 1_555 1_555 1_555
O32 O15 V1 136.462 1_555 1_555 1_555
O32 O15 As4 77.1(2) 1_555 1_555 2_578
O11 O15 O32 146.179 1_555 1_555 1_555
O11 O15 O02 91.15(15) 1_555 1_555 2_578
O11 O15 O12 65.047 1_555 1_555 1_555
O11 O15 O14 65.047 1_555 1_555 1_555
O11 O15 O44 152.81(15) 1_555 1_555 2_578
O11 O15 V3 104.997 1_555 1_555 1_555
O11 O15 V1 29.336 1_555 1_555 1_555
O11 O15 As4 127.6(2) 1_555 1_555 2_578
O31 O15 O11 93.758 1_555 1_555 1_555
O31 O15 O32 55.131 1_555 1_555 1_555
O31 O15 O02 140.08(14) 1_555 1_555 2_578
O31 O15 O12 153.086 1_555 1_555 1_555
O31 O15 O14 65.086 1_555 1_555 1_555
O31 O15 O44 113.36(15) 1_555 1_555 2_578
O31 O15 V3 27.365 1_555 1_555 1_555
O31 O15 V1 103.671 1_555 1_555 1_555
O31 O15 As4 102.4(2) 1_555 1_555 2_578
O62 O21 V2 41.2(2) 4_443 1_555 1_555
O22 O21 O62 57.9(2) 1_555 1_555 4_443
O22 O21 V2 39.495 1_555 1_555 1_555
C1 O21 O22 72.2(3) 4_456 1_555 1_555
C1 O21 O62 80.5(3) 4_456 1_555 4_443
C1 O21 V2 103.4(3) 4_456 1_555 1_555
O12 O21 C1 127.3(3) 1_555 1_555 4_456
O12 O21 O22 55.621 1_555 1_555 1_555
O12 O21 O62 78.49(19) 1_555 1_555 4_443
O12 O21 V2 37.886 1_555 1_555 1_555
O13 O21 O12 47.238 1_555 1_555 1_555
O13 O21 C1 131.9(3) 1_555 1_555 4_456
O13 O21 O22 77.746 1_555 1_555 1_555
O13 O21 O62 51.63(13) 1_555 1_555 4_443
O13 O21 V2 38.272 1_555 1_555 1_555
V2 O22 V5 154.3(3) 1_555 1_555 2_578
O43 O22 V2 102.50(11) 2_578 1_555 1_555
O43 O22 V5 58.0(2) 2_578 1_555 2_578
O52 O22 O43 95.9(3) 2_578 1_555 2_578
O52 O22 V2 129.6(2) 2_578 1_555 1_555
O52 O22 V5 46.9(2) 2_578 1_555 2_578
O51 O22 O52 65.93(18) 2_578 1_555 2_578
O51 O22 O43 77.0(2) 2_578 1_555 2_578
O51 O22 V2 164.0(2) 2_578 1_555 1_555
O51 O22 V5 36.98(16) 2_578 1_555 2_578
O62 O22 O51 149.8(2) 4_443 1_555 2_578
O62 O22 O52 91.0(2) 4_443 1_555 2_578
O62 O22 O43 126.86(19) 4_443 1_555 2_578
O62 O22 V2 41.13(16) 4_443 1_555 1_555
O62 O22 V5 134.8(3) 4_443 1_555 2_578
O12 O22 O62 84.51(14) 1_555 1_555 4_443
O12 O22 O51 125.45(18) 1_555 1_555 2_578
O12 O22 O52 134.3(2) 1_555 1_555 2_578
O12 O22 O43 54.20(11) 1_555 1_555 2_578
O12 O22 V2 49.119 1_555 1_555 1_555
O12 O22 V5 111.7(2) 1_555 1_555 2_578
O21 O22 O12 68.103 1_555 1_555 1_555
O21 O22 O62 56.3(2) 1_555 1_555 4_443
O21 O22 O51 133.3(2) 1_555 1_555 2_578
O21 O22 O52 141.5(2) 1_555 1_555 2_578
O21 O22 O43 119.22(12) 1_555 1_555 2_578
O21 O22 V2 33.252 1_555 1_555 1_555
O21 O22 V5 168.7(3) 1_555 1_555 2_578
As3 O22 O21 84.63(12) 2_578 1_555 1_555
As3 O22 O12 35.85(12) 2_578 1_555 1_555
As3 O22 O62 119.57(19) 2_578 1_555 4_443
As3 O22 O51 90.6(2) 2_578 1_555 2_578
As3 O22 O52 132.7(3) 2_578 1_555 2_578
As3 O22 O43 37.19(10) 2_578 1_555 2_578
As3 O22 V2 80.34(12) 2_578 1_555 1_555
As3 O22 V5 89.4(3) 2_578 1_555 2_578
O52 O31 V3 41.95(18) 4_443 1_555 1_555
O32 O31 O52 57.9(2) 1_555 1_555 4_443
O32 O31 V3 39.495 1_555 1_555 1_555
N4 O31 O32 73.8(3) 2_565 1_555 1_555
N4 O31 O52 97.2(3) 2_565 1_555 4_443
N4 O31 V3 111.3(3) 2_565 1_555 1_555
O14 O31 N4 146.6(3) 1_555 1_555 2_565
O14 O31 O32 77.361 1_555 1_555 1_555
O14 O31 O52 52.41(16) 1_555 1_555 4_443
O14 O31 V3 37.886 1_555 1_555 1_555
N2 O31 O14 75.95(17) 1_477 1_555 1_555
N2 O31 N4 134.5(4) 1_477 1_555 2_565
N2 O31 O32 151.6(2) 1_477 1_555 1_555
N2 O31 O52 110.8(2) 1_477 1_555 4_443
N2 O31 V3 113.45(18) 1_477 1_555 1_555
O15 O31 N2 98.0(2) 1_555 1_555 1_477
O15 O31 O14 47.238 1_555 1_555 1_555
O15 O31 N4 122.4(3) 1_555 1_555 2_565
O15 O31 O32 55.870 1_555 1_555 1_555
O15 O31 O52 79.68(18) 1_555 1_555 4_443
O15 O31 V3 38.272 1_555 1_555 1_555
V3 O32 V6 147.5(2) 1_555 1_555 2_578
O62 O32 V3 128.8(3) 2_578 1_555 1_555
O62 O32 V6 47.3(2) 2_578 1_555 2_578
O61 O32 O62 66.88(18) 2_578 1_555 2_578
O61 O32 V3 164.2(3) 2_578 1_555 1_555
O61 O32 V6 38.64(17) 2_578 1_555 2_578
O52 O32 O61 152.5(3) 4_443 1_555 2_578
O52 O32 O62 91.6(4) 4_443 1_555 2_578
O52 O32 V3 41.50(19) 4_443 1_555 1_555
O52 O32 V6 134.1(5) 4_443 1_555 2_578
O44 O32 O52 125.8(2) 2_578 1_555 4_443
O44 O32 O61 73.7(2) 2_578 1_555 2_578
O44 O32 O62 91.1(3) 2_578 1_555 2_578
O44 O32 V3 101.48(10) 2_578 1_555 1_555
O44 O32 V6 52.03(17) 2_578 1_555 2_578
O31 O32 O44 119.40(13) 1_555 1_555 2_578
O31 O32 O52 56.0(2) 1_555 1_555 4_443
O31 O32 O61 136.3(3) 1_555 1_555 2_578
O31 O32 O62 144.1(2) 1_555 1_555 2_578
O31 O32 V3 33.252 1_555 1_555 1_555
O31 O32 V6 168.6(3) 1_555 1_555 2_578
O15 O32 O31 69.000 1_555 1_555 1_555
O15 O32 O44 52.63(11) 1_555 1_555 2_578
O15 O32 O52 86.06(17) 1_555 1_555 4_443
O15 O32 O61 120.6(2) 1_555 1_555 2_578
O15 O32 O62 129.3(2) 1_555 1_555 2_578
O15 O32 V3 50.054 1_555 1_555 1_555
O15 O32 V6 104.2(2) 1_555 1_555 2_578
As4 O32 O15 34.44(12) 2_578 1_555 1_555
As4 O32 O31 85.98(12) 2_578 1_555 1_555
As4 O32 O44 36.44(9) 2_578 1_555 2_578
As4 O32 O52 120.0(2) 2_578 1_555 4_443
As4 O32 O61 87.3(2) 2_578 1_555 2_578
As4 O32 O62 127.3(3) 2_578 1_555 2_578
As4 O32 V3 80.55(12) 2_578 1_555 1_555
As4 O32 V6 83.6(3) 2_578 1_555 2_578
As2 O01 As1 124.175 1_555 1_555 1_555
O45 O01 As2 95.54(18) 4_443 1_555 1_555
O45 O01 As1 40.71(16) 4_443 1_555 1_555
O42 O01 O45 58.02(14) 4_443 1_555 4_443
O42 O01 As2 40.79(14) 4_443 1_555 1_555
O42 O01 As1 95.89(13) 4_443 1_555 1_555
O13 O01 O42 81.28(12) 1_555 1_555 4_443
O13 O01 O45 53.62(12) 1_555 1_555 4_443
O13 O01 As2 90.834 1_555 1_555 1_555
O13 O01 As1 39.297 1_555 1_555 1_555
O14 O01 O13 53.725 1_555 1_555 1_555
O14 O01 O42 53.57(12) 1_555 1_555 4_443
O14 O01 O45 80.87(16) 1_555 1_555 4_443
O14 O01 As2 38.483 1_555 1_555 1_555
O14 O01 As1 91.482 1_555 1_555 1_555
O01 O01 O14 113.7(2) 3_578 1_555 1_555
O01 O01 O13 158.6(3) 3_578 1_555 1_555
O01 O01 O42 77.6(3) 3_578 1_555 4_443
O01 O01 O45 110.8(3) 3_578 1_555 4_443
O01 O01 As2 75.3(2) 3_578 1_555 1_555
O01 O01 As1 140.14(18) 3_578 1_555 1_555
As2 O01 O01 38.30(9) 3_578 1_555 3_578
As2 O01 O14 152.0(2) 3_578 1_555 1_555
As2 O01 O13 150.8(2) 3_578 1_555 1_555
As2 O01 O42 106.4(2) 3_578 1_555 4_443
As2 O01 O45 105.9(2) 3_578 1_555 4_443
As2 O01 As2 113.6(2) 3_578 1_555 1_555
As2 O01 As1 111.6(2) 3_578 1_555 1_555
C2 O41 V4 115.08(19) 2_647 1_555 1_555
O43 O41 C2 142.7(3) 1_555 1_555 2_647
O43 O41 V4 36.628 1_555 1_555 1_555
O45 O41 O43 73.257 1_555 1_555 1_555
O45 O41 C2 83.41(17) 1_555 1_555 2_647
O45 O41 V4 36.628 1_555 1_555 1_555
O44 O41 O45 49.906 1_555 1_555 1_555
O44 O41 O43 49.906 1_555 1_555 1_555
O44 O41 C2 92.8(2) 1_555 1_555 2_647
O44 O41 V4 36.628 1_555 1_555 1_555
O42 O41 O44 73.257 1_555 1_555 1_555
O42 O41 O45 49.906 1_555 1_555 1_555
O42 O41 O43 49.906 1_555 1_555 1_555
O42 O41 C2 129.17(19) 1_555 1_555 2_647
O42 O41 V4 36.628 1_555 1_555 1_555
N2 O41 O42 137.17(17) 2_647 1_555 1_555
N2 O41 O44 120.2(2) 2_647 1_555 1_555
N2 O41 O45 104.8(2) 2_647 1_555 1_555
N2 O41 O43 168.7(2) 2_647 1_555 1_555
N2 O41 C2 27.78(10) 2_647 1_555 2_647
N2 O41 V4 140.3(2) 2_647 1_555 1_555
V4 O42 As2 145.8(2) 1_555 1_555 4_546
V5 O42 V4 103.516 1_555 1_555 1_555
V5 O42 As2 110.2(2) 1_555 1_555 4_546
O14 O42 V5 98.74(18) 4_546 1_555 1_555
O14 O42 V4 134.17(15) 4_546 1_555 1_555
O14 O42 As2 46.02(11) 4_546 1_555 4_546
O43 O42 O14 126.25(17) 1_555 1_555 4_546
O43 O42 V5 54.862 1_555 1_555 1_555
O43 O42 V4 49.775 1_555 1_555 1_555
O43 O42 As2 164.4(2) 1_555 1_555 4_546
O45 O42 O43 90.000 1_555 1_555 1_555
O45 O42 O14 88.80(16) 1_555 1_555 4_546
O45 O42 V5 141.020 1_555 1_555 1_555
O45 O42 V4 49.775 1_555 1_555 1_555
O45 O42 As2 102.5(2) 1_555 1_555 4_546
O01 O42 O45 59.19(13) 4_546 1_555 1_555
O01 O42 O43 147.80(13) 4_546 1_555 1_555
O01 O42 O14 66.88(13) 4_546 1_555 4_546
O01 O42 V5 157.30(14) 4_546 1_555 1_555
O01 O42 V4 98.96(14) 4_546 1_555 1_555
O01 O42 As2 47.11(17) 4_546 1_555 4_546
O52 O42 O01 118.16(14) 1_555 1_555 4_546
O52 O42 O45 137.594 1_555 1_555 1_555
O52 O42 O43 90.368 1_555 1_555 1_555
O52 O42 O14 57.86(18) 1_555 1_555 4_546
O52 O42 V5 42.143 1_555 1_555 1_555
O52 O42 V4 139.083 1_555 1_555 1_555
O52 O42 As2 74.1(2) 1_555 1_555 4_546
O41 O42 O52 148.804 1_555 1_555 1_555
O41 O42 O01 91.32(14) 1_555 1_555 4_546
O41 O42 O45 65.047 1_555 1_555 1_555
O41 O42 O43 65.047 1_555 1_555 1_555
O41 O42 O14 152.58(17) 1_555 1_555 4_546
O41 O42 V5 106.790 1_555 1_555 1_555
O41 O42 V4 29.336 1_555 1_555 1_555
O41 O42 As2 128.8(2) 1_555 1_555 4_546
O51 O42 O41 95.042 1_555 1_555 1_555
O51 O42 O52 56.276 1_555 1_555 1_555
O51 O42 O01 139.68(13) 1_555 1_555 4_546
O51 O42 O45 155.436 1_555 1_555 1_555
O51 O42 O43 67.677 1_555 1_555 1_555
O51 O42 O14 112.32(17) 1_555 1_555 4_546
O51 O42 V5 28.024 1_555 1_555 1_555
O51 O42 V4 105.858 1_555 1_555 1_555
O51 O42 As2 101.3(2) 1_555 1_555 4_546
V4 O43 As3 136.600 1_555 1_555 1_555
V5 O43 V4 101.183 1_555 1_555 1_555
V5 O43 As3 116.551 1_555 1_555 1_555
O12 O43 V5 109.11(16) 2_528 1_555 1_555
O12 O43 V4 138.99(15) 2_528 1_555 1_555
O12 O43 As3 46.50(18) 2_528 1_555 1_555
O22 O43 O12 68.31(15) 2_528 1_555 2_528
O22 O43 V5 41.24(17) 2_528 1_555 1_555
O22 O43 V4 139.1(2) 2_528 1_555 1_555
O22 O43 As3 83.9(2) 2_528 1_555 1_555
O42 O43 O22 89.61(19) 1_555 1_555 2_528
O42 O43 O12 141.41(18) 1_555 1_555 2_528
O42 O43 V5 52.484 1_555 1_555 1_555
O42 O43 V4 49.775 1_555 1_555 1_555
O42 O43 As3 165.578 1_555 1_555 1_555
O44 O43 O42 90.000 1_555 1_555 1_555
O44 O43 O22 142.44(19) 1_555 1_555 2_528
O44 O43 O12 89.63(15) 1_555 1_555 2_528
O44 O43 V5 138.938 1_555 1_555 1_555
O44 O43 V4 49.775 1_555 1_555 1_555
O44 O43 As3 102.977 1_555 1_555 1_555
O02 O43 O44 64.394 1_555 1_555 1_555
O02 O43 O42 148.702 1_555 1_555 1_555
O02 O43 O22 121.61(19) 1_555 1_555 2_528
O02 O43 O12 60.60(17) 1_555 1_555 2_528
O02 O43 V5 156.520 1_555 1_555 1_555
O02 O43 V4 98.934 1_555 1_555 1_555
O02 O43 As3 40.398 1_555 1_555 1_555
O41 O43 O02 86.952 1_555 1_555 1_555
O41 O43 O44 65.047 1_555 1_555 1_555
O41 O43 O42 65.047 1_555 1_555 1_555
O41 O43 O22 145.15(16) 1_555 1_555 2_528
O41 O43 O12 145.85(16) 1_555 1_555 2_528
O41 O43 V5 104.997 1_555 1_555 1_555
O41 O43 V4 29.336 1_555 1_555 1_555
O41 O43 As3 114.636 1_555 1_555 1_555
O51 O43 O41 93.758 1_555 1_555 1_555
O51 O43 O02 134.233 1_555 1_555 1_555
O51 O43 O44 153.086 1_555 1_555 1_555
O51 O43 O42 65.086 1_555 1_555 1_555
O51 O43 O22 52.50(17) 1_555 1_555 2_528
O51 O43 O12 116.00(15) 1_555 1_555 2_528
O51 O43 V5 27.365 1_555 1_555 1_555
O51 O43 V4 103.671 1_555 1_555 1_555
O51 O43 As3 100.947 1_555 1_555 1_555
V4 O44 As4 136.600 1_555 1_555 1_555
V6 O44 V4 103.516 1_555 1_555 1_555
V6 O44 As4 114.217 1_555 1_555 1_555
O15 O44 V6 107.56(15) 2_528 1_555 1_555
O15 O44 V4 139.88(15) 2_528 1_555 1_555
O15 O44 As4 44.81(17) 2_528 1_555 1_555
O45 O44 O15 142.96(17) 1_555 1_555 2_528
O45 O44 V6 54.862 1_555 1_555 1_555
O45 O44 V4 49.775 1_555 1_555 1_555
O45 O44 As4 165.578 1_555 1_555 1_555
O43 O44 O45 90.000 1_555 1_555 1_555
O43 O44 O15 90.35(15) 1_555 1_555 2_528
O43 O44 V6 141.020 1_555 1_555 1_555
O43 O44 V4 49.775 1_555 1_555 1_555
O43 O44 As4 102.977 1_555 1_555 1_555
O32 O44 O43 144.1(2) 2_528 1_555 1_555
O32 O44 O45 92.26(18) 2_528 1_555 1_555
O32 O44 O15 67.13(15) 2_528 1_555 2_528
O32 O44 V6 40.92(16) 2_528 1_555 1_555
O32 O44 V4 141.90(19) 2_528 1_555 1_555
O32 O44 As4 81.0(2) 2_528 1_555 1_555
O02 O44 O32 120.91(18) 1_555 1_555 2_528
O02 O44 O43 61.880 1_555 1_555 1_555
O02 O44 O45 146.688 1_555 1_555 1_555
O02 O44 O15 60.37(16) 1_555 1_555 2_528
O02 O44 V6 156.771 1_555 1_555 1_555
O02 O44 V4 96.920 1_555 1_555 1_555
O02 O44 As4 42.786 1_555 1_555 1_555
O41 O44 O02 85.840 1_555 1_555 1_555
O41 O44 O32 145.87(15) 1_555 1_555 2_528
O41 O44 O43 65.047 1_555 1_555 1_555
O41 O44 O45 65.047 1_555 1_555 1_555
O41 O44 O15 145.36(15) 1_555 1_555 2_528
O41 O44 V6 106.790 1_555 1_555 1_555
O41 O44 V4 29.336 1_555 1_555 1_555
O41 O44 As4 114.636 1_555 1_555 1_555
O61 O44 O41 95.042 1_555 1_555 1_555
O61 O44 O02 134.304 1_555 1_555 1_555
O61 O44 O32 51.45(16) 1_555 1_555 2_528
O61 O44 O43 155.436 1_555 1_555 1_555
O61 O44 O45 67.677 1_555 1_555 1_555
O61 O44 O15 113.54(15) 1_555 1_555 2_528
O61 O44 V6 28.024 1_555 1_555 1_555
O61 O44 V4 105.858 1_555 1_555 1_555
O61 O44 As4 98.362 1_555 1_555 1_555
V4 O45 As1 146.7(2) 1_555 1_555 4_546
V6 O45 V4 101.183 1_555 1_555 1_555
V6 O45 As1 111.1(2) 1_555 1_555 4_546
O13 O45 V6 98.18(14) 4_546 1_555 1_555
O13 O45 V4 136.25(19) 4_546 1_555 1_555
O13 O45 As1 47.62(12) 4_546 1_555 4_546
O44 O45 O13 125.94(18) 1_555 1_555 4_546
O44 O45 V6 52.484 1_555 1_555 1_555
O44 O45 V4 49.775 1_555 1_555 1_555
O44 O45 As1 163.4(2) 1_555 1_555 4_546
O42 O45 O44 90.000 1_555 1_555 1_555
O42 O45 O13 91.21(17) 1_555 1_555 4_546
O42 O45 V6 138.938 1_555 1_555 1_555
O42 O45 V4 49.775 1_555 1_555 1_555
O42 O45 As1 104.7(2) 1_555 1_555 4_546
O01 O45 O42 62.79(16) 4_546 1_555 1_555
O01 O45 O44 151.19(15) 4_546 1_555 1_555
O01 O45 O13 67.57(14) 4_546 1_555 4_546
O01 O45 V6 156.32(15) 4_546 1_555 1_555
O01 O45 V4 102.04(15) 4_546 1_555 1_555
O01 O45 As1 45.23(14) 4_546 1_555 4_546
O62 O45 O01 118.61(14) 1_555 1_555 4_546
O62 O45 O42 138.145 1_555 1_555 1_555
O62 O45 O44 87.575 1_555 1_555 1_555
O62 O45 O13 58.01(15) 1_555 1_555 4_546
O62 O45 V6 41.294 1_555 1_555 1_555
O62 O45 V4 136.462 1_555 1_555 1_555
O62 O45 As1 76.4(2) 1_555 1_555 4_546
O41 O45 O62 146.179 1_555 1_555 1_555
O41 O45 O01 93.14(14) 1_555 1_555 4_546
O41 O45 O42 65.047 1_555 1_555 1_555
O41 O45 O44 65.047 1_555 1_555 1_555
O41 O45 O13 154.96(15) 1_555 1_555 4_546
O41 O45 V6 104.997 1_555 1_555 1_555
O41 O45 V4 29.336 1_555 1_555 1_555
O41 O45 As1 128.0(2) 1_555 1_555 4_546
O61 O45 O41 93.758 1_555 1_555 1_555
O61 O45 O62 55.131 1_555 1_555 1_555
O61 O45 O01 138.73(16) 1_555 1_555 4_546
O61 O45 O42 153.086 1_555 1_555 1_555
O61 O45 O44 65.086 1_555 1_555 1_555
O61 O45 O13 111.25(15) 1_555 1_555 4_546
O61 O45 V6 27.365 1_555 1_555 1_555
O61 O45 V4 103.671 1_555 1_555 1_555
O61 O45 As1 101.5(2) 1_555 1_555 4_546
O22 O51 V5 39.06(19) 2_528 1_555 1_555
O52 O51 O22 56.3(2) 1_555 1_555 2_528
O52 O51 V5 39.495 1_555 1_555 1_555
O42 O51 O52 55.621 1_555 1_555 1_555
O42 O51 O22 76.37(18) 1_555 1_555 2_528
O42 O51 V5 37.886 1_555 1_555 1_555
O43 O51 O42 47.238 1_555 1_555 1_555
O43 O51 O52 77.746 1_555 1_555 1_555
O43 O51 O22 50.47(14) 1_555 1_555 2_528
O43 O51 V5 38.272 1_555 1_555 1_555
V5 O52 V3 149.8(3) 1_555 1_555 4_546
O31 O52 V5 166.4(2) 4_546 1_555 1_555
O31 O52 V3 38.68(18) 4_546 1_555 4_546
O22 O52 O31 150.1(3) 2_528 1_555 4_546
O22 O52 V5 41.27(17) 2_528 1_555 1_555
O22 O52 V3 129.8(4) 2_528 1_555 4_546
O14 O52 O22 123.4(2) 4_546 1_555 2_528
O14 O52 O31 75.7(2) 4_546 1_555 4_546
O14 O52 V5 102.82(11) 4_546 1_555 1_555
O14 O52 V3 54.8(2) 4_546 1_555 4_546
O32 O52 O14 92.3(3) 4_546 1_555 4_546
O32 O52 O22 88.6(3) 4_546 1_555 2_528
O32 O52 O31 66.1(2) 4_546 1_555 4_546
O32 O52 V5 127.4(3) 4_546 1_555 1_555
O32 O52 V3 45.9(2) 4_546 1_555 4_546
O42 O52 O32 131.6(2) 1_555 1_555 4_546
O42 O52 O14 55.10(11) 1_555 1_555 4_546
O42 O52 O22 83.66(15) 1_555 1_555 2_528
O42 O52 O31 124.9(2) 1_555 1_555 4_546
O42 O52 V5 49.119 1_555 1_555 1_555
O42 O52 V3 109.2(3) 1_555 1_555 4_546
O51 O52 O42 68.103 1_555 1_555 1_555
O51 O52 O32 141.3(3) 1_555 1_555 4_546
O51 O52 O14 121.07(13) 1_555 1_555 4_546
O51 O52 O22 57.75(18) 1_555 1_555 2_528
O51 O52 O31 136.4(2) 1_555 1_555 4_546
O51 O52 V5 33.252 1_555 1_555 1_555
O51 O52 V3 172.3(3) 1_555 1_555 4_546
As2 O52 O51 86.26(11) 4_546 1_555 1_555
As2 O52 O42 35.89(10) 4_546 1_555 1_555
As2 O52 O32 130.0(3) 4_546 1_555 4_546
As2 O52 O14 38.05(11) 4_546 1_555 4_546
As2 O52 O22 119.31(19) 4_546 1_555 2_528
As2 O52 O31 90.1(3) 4_546 1_555 4_546
As2 O52 V5 81.18(10) 4_546 1_555 1_555
As2 O52 V3 87.7(3) 4_546 1_555 4_546
O32 O61 V6 42.7(2) 2_528 1_555 1_555
O62 O61 O32 56.4(2) 1_555 1_555 2_528
O62 O61 V6 39.495 1_555 1_555 1_555
O05 O61 O62 86.4(5) 1_637 1_555 1_555
O05 O61 O32 107.6(5) 1_637 1_555 2_528
O05 O61 V6 125.0(5) 1_637 1_555 1_555
O44 O61 O05 161.0(5) 1_555 1_555 1_637
O44 O61 O62 77.361 1_555 1_555 1_555
O44 O61 O32 54.87(14) 1_555 1_555 2_528
O44 O61 V6 37.886 1_555 1_555 1_555
O45 O61 O44 47.238 1_555 1_555 1_555
O45 O61 O05 129.0(5) 1_555 1_555 1_637
O45 O61 O62 55.870 1_555 1_555 1_555
O45 O61 O32 80.71(19) 1_555 1_555 2_528
O45 O61 V6 38.272 1_555 1_555 1_555
As4 O02 As3 124.175 1_555 1_555 1_555
O12 O02 As4 93.88(14) 2_528 1_555 1_555
O12 O02 As3 41.80(14) 2_528 1_555 1_555
O15 O02 O12 56.93(13) 2_528 1_555 2_528
O15 O02 As4 39.98(13) 2_528 1_555 1_555
O15 O02 As3 96.03(15) 2_528 1_555 1_555
O43 O02 O15 80.76(14) 1_555 1_555 2_528
O43 O02 O12 53.29(12) 1_555 1_555 2_528
O43 O02 As4 90.834 1_555 1_555 1_555
O43 O02 As3 39.297 1_555 1_555 1_555
O44 O02 O43 53.725 1_555 1_555 1_555
O44 O02 O15 52.52(12) 1_555 1_555 2_528
O44 O02 O12 79.37(13) 1_555 1_555 2_528
O44 O02 As4 38.483 1_555 1_555 1_555
O44 O02 As3 91.482 1_555 1_555 1_555
V6 O62 V2 150.9(3) 1_555 1_555 4_546
O32 O62 V6 43.51(17) 2_528 1_555 1_555
O32 O62 V2 131.6(4) 2_528 1_555 4_546
O21 O62 O32 146.9(3) 4_546 1_555 2_528
O21 O62 V6 165.9(3) 4_546 1_555 1_555
O21 O62 V2 38.18(17) 4_546 1_555 4_546
O13 O62 O21 77.0(2) 4_546 1_555 4_546
O13 O62 O32 127.8(2) 4_546 1_555 2_528
O13 O62 V6 101.66(11) 4_546 1_555 1_555
O13 O62 V2 56.75(18) 4_546 1_555 4_546
O22 O62 O13 93.7(3) 4_546 1_555 4_546
O22 O62 O21 65.75(17) 4_546 1_555 4_546
O22 O62 O32 88.8(3) 4_546 1_555 2_528
O22 O62 V6 128.3(2) 4_546 1_555 1_555
O22 O62 V2 45.7(2) 4_546 1_555 4_546
O61 O62 O22 141.71(18) 1_555 1_555 4_546
O61 O62 O13 119.68(13) 1_555 1_555 4_546
O61 O62 O21 135.7(3) 1_555 1_555 4_546
O61 O62 O32 56.7(2) 1_555 1_555 2_528
O61 O62 V6 33.252 1_555 1_555 1_555
O61 O62 V2 171.7(3) 1_555 1_555 4_546
O45 O62 O61 69.000 1_555 1_555 1_555
O45 O62 O22 131.8(2) 1_555 1_555 4_546
O45 O62 O13 52.85(11) 1_555 1_555 4_546
O45 O62 O21 124.11(18) 1_555 1_555 4_546
O45 O62 O32 88.40(15) 1_555 1_555 2_528
O45 O62 V6 50.054 1_555 1_555 1_555
O45 O62 V2 109.1(2) 1_555 1_555 4_546
As1 O62 O45 33.79(14) 4_546 1_555 1_555
As1 O62 O61 85.40(13) 4_546 1_555 1_555
As1 O62 O22 130.6(3) 4_546 1_555 4_546
As1 O62 O13 37.12(9) 4_546 1_555 4_546
As1 O62 O21 91.5(2) 4_546 1_555 4_546
As1 O62 O32 121.6(2) 4_546 1_555 2_528
As1 O62 V6 79.84(13) 4_546 1_555 1_555
As1 O62 V2 89.0(3) 4_546 1_555 4_546
N1 O62 As1 150.8(3) 1_548 1_555 4_546
N1 O62 O45 150.6(2) 1_548 1_555 1_555
N1 O62 O61 81.9(3) 1_548 1_555 1_555
N1 O62 O22 70.8(2) 1_548 1_555 4_546
N1 O62 O13 155.9(3) 1_548 1_555 4_546
N1 O62 O21 79.8(2) 1_548 1_555 4_546
N1 O62 O32 71.7(2) 1_548 1_555 2_528
N1 O62 V6 102.4(2) 1_548 1_555 1_555
N1 O62 V2 100.3(2) 1_548 1_555 4_546
N3 O04 C3 39.6(4) 1_344 1_555 1_344
N5 O04 N3 77.9(6) 1_344 1_555 1_344
N5 O04 C3 100.3(7) 1_344 1_555 1_344
Ni1 O04 N5 39.8(3) 1_344 1_555 1_344
Ni1 O04 N3 39.5(3) 1_344 1_555 1_344
Ni1 O04 C3 63.0(5) 1_344 1_555 1_344
N3 O05 O61 113.9(8) 1_466 1_555 1_473
N1 O05 N3 60.3(4) 1_466 1_555 1_466
N1 O05 O61 84.8(6) 1_466 1_555 1_473
C3 O05 N1 75.8(5) 1_466 1_555 1_466
C3 O05 N3 28.0(2) 1_466 1_555 1_466
C3 O05 O61 94.6(7) 1_466 1_555 1_473
C4 O05 C3 28.0(2) 1_466 1_555 1_466
C4 O05 N1 65.0(5) 1_466 1_555 1_466
C4 O05 N3 46.7(4) 1_466 1_555 1_466
C4 O05 O61 68.4(5) 1_466 1_555 1_473
N1 Ni1 N3 95.000 1_555 1_555 1_555
N5 Ni1 N1 169.964 1_555 1_555 1_555
N5 Ni1 N3 95.000 1_555 1_555 1_555
N2 Ni1 N5 96.128 1_555 1_555 1_555
N2 Ni1 N1 82.916 1_555 1_555 1_555
N2 Ni1 N3 90.616 1_555 1_555 1_555
N4 Ni1 N2 171.048 1_555 1_555 1_555
N4 Ni1 N5 90.616 1_555 1_555 1_555
N4 Ni1 N1 91.458 1_555 1_555 1_555
N4 Ni1 N3 82.916 1_555 1_555 1_555
N6 Ni1 N4 92.962 1_555 1_555 1_555
N6 Ni1 N2 93.704 1_555 1_555 1_555
N6 Ni1 N5 82.916 1_555 1_555 1_555
N6 Ni1 N1 87.171 1_555 1_555 1_555
N6 Ni1 N3 175.378 1_555 1_555 1_555
C2 Ni1 N6 102.728 1_555 1_555 1_555
C2 Ni1 N4 142.431 1_555 1_555 1_555
C2 Ni1 N2 29.483 1_555 1_555 1_555
C2 Ni1 N5 124.761 1_555 1_555 1_555
C2 Ni1 N1 56.118 1_555 1_555 1_555
C2 Ni1 N3 81.854 1_555 1_555 1_555
C6 Ni1 C2 126.457 1_555 1_555 1_555
C6 Ni1 N6 29.483 1_555 1_555 1_555
C6 Ni1 N4 81.734 1_555 1_555 1_555
C6 Ni1 N2 106.921 1_555 1_555 1_555
C6 Ni1 N5 56.118 1_555 1_555 1_555
C6 Ni1 N1 114.527 1_555 1_555 1_555
C6 Ni1 N3 146.883 1_555 1_555 1_555
C4 Ni1 C6 111.019 1_555 1_555 1_555
C4 Ni1 C2 118.267 1_555 1_555 1_555
C4 Ni1 N6 120.309 1_555 1_555 1_555
C4 Ni1 N4 29.483 1_555 1_555 1_555
C4 Ni1 N2 142.044 1_555 1_555 1_555
C4 Ni1 N5 103.820 1_555 1_555 1_555
C4 Ni1 N1 82.547 1_555 1_555 1_555
C4 Ni1 N3 56.118 1_555 1_555 1_555
C1 Ni1 C4 106.525 1_555 1_555 1_555
C1 Ni1 C6 116.738 1_555 1_555 1_555
C1 Ni1 C2 30.228 1_555 1_555 1_555
C1 Ni1 N6 87.475 1_555 1_555 1_555
C1 Ni1 N4 119.418 1_555 1_555 1_555
C1 Ni1 N2 55.003 1_555 1_555 1_555
C1 Ni1 N5 148.939 1_555 1_555 1_555
C1 Ni1 N1 27.999 1_555 1_555 1_555
C1 Ni1 N3 96.361 1_555 1_555 1_555
C3 Ni1 C1 110.650 1_555 1_555 1_555
C3 Ni1 C4 30.228 1_555 1_555 1_555
C3 Ni1 C6 127.333 1_555 1_555 1_555
C3 Ni1 C2 106.029 1_555 1_555 1_555
C3 Ni1 N6 147.697 1_555 1_555 1_555
C3 Ni1 N4 55.003 1_555 1_555 1_555
C3 Ni1 N2 118.595 1_555 1_555 1_555
C3 Ni1 N5 92.472 1_555 1_555 1_555
C3 Ni1 N1 96.760 1_555 1_555 1_555
C3 Ni1 N3 27.999 1_555 1_555 1_555
C5 Ni1 C3 116.897 1_555 1_555 1_555
C5 Ni1 C1 131.988 1_555 1_555 1_555
C5 Ni1 C4 117.633 1_555 1_555 1_555
C5 Ni1 C6 30.228 1_555 1_555 1_555
C5 Ni1 C2 123.147 1_555 1_555 1_555
C5 Ni1 N6 55.003 1_555 1_555 1_555
C5 Ni1 N4 93.851 1_555 1_555 1_555
C5 Ni1 N2 94.865 1_555 1_555 1_555
C5 Ni1 N5 27.999 1_555 1_555 1_555
C5 Ni1 N1 141.993 1_555 1_555 1_555
C5 Ni1 N3 122.999 1_555 1_555 1_555
O04 Ni1 C5 81.0(5) 1_766 1_555 1_555
O04 Ni1 C3 41.1(5) 1_766 1_555 1_555
O04 Ni1 C1 138.1(5) 1_766 1_555 1_555
O04 Ni1 C4 64.4(5) 1_766 1_555 1_555
O04 Ni1 C6 104.1(5) 1_766 1_555 1_555
O04 Ni1 C2 114.7(5) 1_766 1_555 1_555
O04 Ni1 N6 133.5(5) 1_766 1_555 1_555
O04 Ni1 N4 74.0(4) 1_766 1_555 1_555
O04 Ni1 N2 105.4(4) 1_766 1_555 1_555
O04 Ni1 N5 53.6(5) 1_766 1_555 1_555
O04 Ni1 N1 136.3(5) 1_766 1_555 1_555
O04 Ni1 N3 43.2(5) 1_766 1_555 1_555
Ni1 N1 C1 111.500 1_555 1_555 1_555
C2 N1 Ni1 79.784 1_555 1_555 1_555
C2 N1 C1 36.049 1_555 1_555 1_555
N2 N1 C2 32.318 1_555 1_555 1_555
N2 N1 Ni1 49.693 1_555 1_555 1_555
N2 N1 C1 61.928 1_555 1_555 1_555
N6 N1 N2 66.604 1_555 1_555 1_555
N6 N1 C2 95.564 1_555 1_555 1_555
N6 N1 Ni1 47.483 1_555 1_555 1_555
N6 N1 C1 104.299 1_555 1_555 1_555
N4 N1 N6 63.305 1_555 1_555 1_555
N4 N1 N2 94.724 1_555 1_555 1_555
N4 N1 C2 122.064 1_555 1_555 1_555
N4 N1 Ni1 45.262 1_555 1_555 1_555
N4 N1 C1 156.645 1_555 1_555 1_555
N3 N1 N4 54.739 1_555 1_555 1_555
N3 N1 N6 89.910 1_555 1_555 1_555
N3 N1 N2 61.515 1_555 1_555 1_555
N3 N1 C2 73.516 1_555 1_555 1_555
N3 N1 Ni1 42.500 1_555 1_555 1_555
N3 N1 C1 108.402 1_555 1_555 1_555
O05 N1 N3 59.3(5) 1_644 1_555 1_555
O05 N1 N4 86.0(5) 1_644 1_555 1_555
O05 N1 N6 146.2(5) 1_644 1_555 1_555
O05 N1 N2 104.9(5) 1_644 1_555 1_555
O05 N1 C2 89.0(5) 1_644 1_555 1_555
O05 N1 Ni1 101.1(5) 1_644 1_555 1_555
O05 N1 C1 99.0(5) 1_644 1_555 1_555
O62 N1 O05 76.3(4) 1_562 1_555 1_644
O62 N1 N3 131.4(4) 1_562 1_555 1_555
O62 N1 N4 106.8(4) 1_562 1_555 1_555
O62 N1 N6 124.0(5) 1_562 1_555 1_555
O62 N1 N2 158.5(4) 1_562 1_555 1_555
O62 N1 C2 127.8(4) 1_562 1_555 1_555
O62 N1 Ni1 151.8(4) 1_562 1_555 1_555
O62 N1 C1 96.5(4) 1_562 1_555 1_555
Ni1 N2 C2 105.647 1_555 1_555 1_555
C1 N2 Ni1 79.642 1_555 1_555 1_555
C1 N2 C2 36.049 1_555 1_555 1_555
N1 N2 C1 32.318 1_555 1_555 1_555
N1 N2 Ni1 47.391 1_555 1_555 1_555
N1 N2 C2 61.928 1_555 1_555 1_555
N3 N2 N1 63.540 1_555 1_555 1_555
N3 N2 C1 87.522 1_555 1_555 1_555
N3 N2 Ni1 43.686 1_555 1_555 1_555
N3 N2 C2 89.478 1_555 1_555 1_555
N6 N2 N3 86.823 1_555 1_555 1_555
N6 N2 N1 58.462 1_555 1_555 1_555
N6 N2 C1 78.584 1_555 1_555 1_555
N6 N2 Ni1 43.148 1_555 1_555 1_555
N6 N2 C2 114.632 1_555 1_555 1_555
N5 N2 N6 52.907 1_555 1_555 1_555
N5 N2 N3 59.649 1_555 1_555 1_555
N5 N2 N1 87.989 1_555 1_555 1_555
N5 N2 C1 119.662 1_555 1_555 1_555
N5 N2 Ni1 41.023 1_555 1_555 1_555
N5 N2 C2 145.071 1_555 1_555 1_555
O31 N2 N5 88.5(4) 1_633 1_555 1_555
O31 N2 N6 65.0(3) 1_633 1_555 1_555
O31 N2 N3 146.9(3) 1_633 1_555 1_555
O31 N2 N1 110.3(3) 1_633 1_555 1_555
O31 N2 C1 102.6(4) 1_633 1_555 1_555
O31 N2 Ni1 106.6(3) 1_633 1_555 1_555
O31 N2 C2 117.3(4) 1_633 1_555 1_555
O41 N2 O31 138.4(2) 2_657 1_555 1_633
O41 N2 N5 109.4(4) 2_657 1_555 1_555
O41 N2 N6 154.5(4) 2_657 1_555 1_555
O41 N2 N3 67.7(3) 2_657 1_555 1_555
O41 N2 N1 107.6(4) 2_657 1_555 1_555
O41 N2 C1 100.2(4) 2_657 1_555 1_555
O41 N2 Ni1 111.4(3) 2_657 1_555 1_555
O41 N2 C2 67.8(4) 2_657 1_555 1_555
Ni1 N3 C3 111.500 1_555 1_555 1_555
O04 N3 Ni1 97.2(7) 1_766 1_555 1_555
O04 N3 C3 68.8(7) 1_766 1_555 1_555
C4 N3 O04 88.8(6) 1_555 1_555 1_766
C4 N3 Ni1 79.784 1_555 1_555 1_555
C4 N3 C3 36.049 1_555 1_555 1_555
N4 N3 C4 32.318 1_555 1_555 1_555
N4 N3 O04 82.8(6) 1_555 1_555 1_766
N4 N3 Ni1 49.693 1_555 1_555 1_555
N4 N3 C3 61.928 1_555 1_555 1_555
N2 N3 N4 95.206 1_555 1_555 1_555
N2 N3 C4 122.684 1_555 1_555 1_555
N2 N3 O04 110.8(7) 1_555 1_555 1_766
N2 N3 Ni1 45.698 1_555 1_555 1_555
N2 N3 C3 157.134 1_555 1_555 1_555
O05 N3 N2 100.8(5) 1_644 1_555 1_555
O05 N3 N4 90.7(5) 1_644 1_555 1_555
O05 N3 C4 70.4(5) 1_644 1_555 1_555
O05 N3 O04 148.2(8) 1_644 1_555 1_766
O05 N3 Ni1 102.1(5) 1_644 1_555 1_555
O05 N3 C3 80.7(6) 1_644 1_555 1_555
N5 N3 O05 143.7(5) 1_555 1_555 1_644
N5 N3 N2 62.440 1_555 1_555 1_555
N5 N3 N4 61.515 1_555 1_555 1_555
N5 N3 C4 91.272 1_555 1_555 1_555
N5 N3 O04 56.5(7) 1_555 1_555 1_766
N5 N3 Ni1 42.500 1_555 1_555 1_555
N5 N3 C3 102.988 1_555 1_555 1_555
N1 N3 N5 84.997 1_555 1_555 1_555
N1 N3 O05 60.3(5) 1_555 1_555 1_644
N1 N3 N2 54.946 1_555 1_555 1_555
N1 N3 N4 62.012 1_555 1_555 1_555
N1 N3 C4 74.091 1_555 1_555 1_555
N1 N3 O04 137.8(7) 1_555 1_555 1_766
N1 N3 Ni1 42.500 1_555 1_555 1_555
N1 N3 C3 108.965 1_555 1_555 1_555
Ni1 N4 C4 105.647 1_555 1_555 1_555
C3 N4 Ni1 79.642 1_555 1_555 1_555
C3 N4 C4 36.049 1_555 1_555 1_555
N3 N4 C3 32.318 1_555 1_555 1_555
N3 N4 Ni1 47.391 1_555 1_555 1_555
N3 N4 C4 61.928 1_555 1_555 1_555
O31 N4 N3 162.0(4) 2_535 1_555 1_555
O31 N4 C3 158.7(4) 2_535 1_555 1_555
O31 N4 Ni1 118.6(4) 2_535 1_555 1_555
O31 N4 C4 123.2(4) 2_535 1_555 1_555
N5 N4 O31 116.2(4) 1_555 1_555 2_535
N5 N4 N3 63.540 1_555 1_555 1_555
N5 N4 C3 84.298 1_555 1_555 1_555
N5 N4 Ni1 43.686 1_555 1_555 1_555
N5 N4 C4 120.346 1_555 1_555 1_555
N1 N4 N5 86.568 1_555 1_555 1_555
N1 N4 O31 98.8(4) 1_555 1_555 2_535
N1 N4 N3 63.249 1_555 1_555 1_555
N1 N4 C3 87.365 1_555 1_555 1_555
N1 N4 Ni1 43.280 1_555 1_555 1_555
N1 N4 C4 89.576 1_555 1_555 1_555
N6 N4 N1 56.589 1_555 1_555 1_555
N6 N4 N5 54.349 1_555 1_555 1_555
N6 N4 O31 76.5(4) 1_555 1_555 2_535
N6 N4 N3 90.891 1_555 1_555 1_555
N6 N4 C3 123.020 1_555 1_555 1_555
N6 N4 Ni1 43.519 1_555 1_555 1_555
N6 N4 C4 144.657 1_555 1_555 1_555
Ni1 N5 C5 111.500 1_555 1_555 1_555
C6 N5 Ni1 79.784 1_555 1_555 1_555
C6 N5 C5 36.049 1_555 1_555 1_555
O04 N5 C6 146.3(5) 1_766 1_555 1_555
O04 N5 Ni1 86.6(6) 1_766 1_555 1_555
O04 N5 C5 157.7(6) 1_766 1_555 1_555
N6 N5 O04 133.4(5) 1_555 1_555 1_766
N6 N5 C6 32.318 1_555 1_555 1_555
N6 N5 Ni1 49.693 1_555 1_555 1_555
N6 N5 C5 61.928 1_555 1_555 1_555
N4 N5 N6 64.905 1_555 1_555 1_555
N4 N5 O04 73.0(5) 1_555 1_555 1_766
N4 N5 C6 75.467 1_555 1_555 1_555
N4 N5 Ni1 45.698 1_555 1_555 1_555
N4 N5 C5 109.742 1_555 1_555 1_555
N3 N5 N4 54.946 1_555 1_555 1_555
N3 N5 N6 92.115 1_555 1_555 1_555
N3 N5 O04 45.6(6) 1_555 1_555 1_766
N3 N5 C6 120.232 1_555 1_555 1_555
N3 N5 Ni1 42.500 1_555 1_555 1_555
N3 N5 C5 154.000 1_555 1_555 1_555
N2 N5 N3 57.911 1_555 1_555 1_555
N2 N5 N4 88.399 1_555 1_555 1_555
N2 N5 N6 63.434 1_555 1_555 1_555
N2 N5 O04 97.3(6) 1_555 1_555 1_766
N2 N5 C6 93.308 1_555 1_555 1_555
N2 N5 Ni1 42.849 1_555 1_555 1_555
N2 N5 C5 104.826 1_555 1_555 1_555
O11 N5 N2 75.9(4) 1_633 1_555 1_555
O11 N5 N3 99.3(4) 1_633 1_555 1_555
O11 N5 N4 154.3(4) 1_633 1_555 1_555
O11 N5 N6 122.4(4) 1_633 1_555 1_555
O11 N5 O04 88.6(5) 1_633 1_555 1_766
O11 N5 C6 125.0(4) 1_633 1_555 1_555
O11 N5 Ni1 117.0(4) 1_633 1_555 1_555
O11 N5 C5 94.1(4) 1_633 1_555 1_555
Ni1 N6 C6 105.647 1_555 1_555 1_555
C5 N6 Ni1 79.642 1_555 1_555 1_555
C5 N6 C6 36.049 1_555 1_555 1_555
N5 N6 C5 32.318 1_555 1_555 1_555
N5 N6 Ni1 47.391 1_555 1_555 1_555
N5 N6 C6 61.928 1_555 1_555 1_555
N1 N6 N5 92.727 1_555 1_555 1_555
N1 N6 C5 124.873 1_555 1_555 1_555
N1 N6 Ni1 45.347 1_555 1_555 1_555
N1 N6 C6 145.885 1_555 1_555 1_555
N4 N6 N1 60.105 1_555 1_555 1_555
N4 N6 N5 60.746 1_555 1_555 1_555
N4 N6 C5 84.301 1_555 1_555 1_555
N4 N6 Ni1 43.519 1_555 1_555 1_555
N4 N6 C6 86.614 1_555 1_555 1_555
N2 N6 N4 86.520 1_555 1_555 1_555
N2 N6 N1 54.934 1_555 1_555 1_555
N2 N6 N5 63.659 1_555 1_555 1_555
N2 N6 C5 84.728 1_555 1_555 1_555
N2 N6 Ni1 43.148 1_555 1_555 1_555
N2 N6 C6 120.772 1_555 1_555 1_555
C2 C1 N1 109.000 1_555 1_555 1_555
N2 C1 C2 34.951 1_555 1_555 1_555
N2 C1 N1 85.754 1_555 1_555 1_555
Ni1 C1 N2 45.355 1_555 1_555 1_555
Ni1 C1 C2 73.518 1_555 1_555 1_555
Ni1 C1 N1 40.501 1_555 1_555 1_555
O21 C1 Ni1 143.2(5) 4_553 1_555 1_555
O21 C1 N2 171.0(5) 4_553 1_555 1_555
O21 C1 C2 139.9(5) 4_553 1_555 1_555
O21 C1 N1 103.0(5) 4_553 1_555 1_555
C1 C2 N2 109.000 1_555 1_555 1_555
N1 C2 C1 34.951 1_555 1_555 1_555
N1 C2 N2 85.754 1_555 1_555 1_555
Ni1 C2 N1 44.098 1_555 1_555 1_555
Ni1 C2 C1 76.254 1_555 1_555 1_555
Ni1 C2 N2 44.870 1_555 1_555 1_555
O41 C2 Ni1 97.9(3) 2_657 1_555 1_555
O41 C2 N1 125.2(4) 2_657 1_555 1_555
O41 C2 C1 150.1(4) 2_657 1_555 1_555
O41 C2 N2 84.4(4) 2_657 1_555 1_555
C4 C3 N3 109.000 1_555 1_555 1_555
O04 C3 C4 123.1(7) 1_766 1_555 1_555
O04 C3 N3 71.6(6) 1_766 1_555 1_555
N4 C3 O04 91.6(7) 1_555 1_555 1_766
N4 C3 C4 34.951 1_555 1_555 1_555
N4 C3 N3 85.754 1_555 1_555 1_555
Ni1 C3 N4 45.355 1_555 1_555 1_555
Ni1 C3 O04 75.9(6) 1_555 1_555 1_766
Ni1 C3 C4 73.518 1_555 1_555 1_555
Ni1 C3 N3 40.501 1_555 1_555 1_555
O05 C3 Ni1 81.8(5) 1_644 1_555 1_555
O05 C3 N4 94.2(5) 1_644 1_555 1_555
O05 C3 O04 142.0(8) 1_644 1_555 1_766
O05 C3 C4 77.8(5) 1_644 1_555 1_555
O05 C3 N3 71.4(5) 1_644 1_555 1_555
C3 C4 N4 109.000 1_555 1_555 1_555
N3 C4 C3 34.951 1_555 1_555 1_555
N3 C4 N4 85.754 1_555 1_555 1_555
Ni1 C4 N3 44.098 1_555 1_555 1_555
Ni1 C4 C3 76.254 1_555 1_555 1_555
Ni1 C4 N4 44.870 1_555 1_555 1_555
O05 C4 Ni1 81.6(5) 1_644 1_555 1_555
O05 C4 N3 62.9(5) 1_644 1_555 1_555
O05 C4 C3 74.2(5) 1_644 1_555 1_555
O05 C4 N4 119.3(5) 1_644 1_555 1_555
C6 C5 N5 109.000 1_555 1_555 1_555
N6 C5 C6 34.951 1_555 1_555 1_555
N6 C5 N5 85.754 1_555 1_555 1_555
Ni1 C5 N6 45.355 1_555 1_555 1_555
Ni1 C5 C6 73.518 1_555 1_555 1_555
Ni1 C5 N5 40.501 1_555 1_555 1_555
C5 C6 N6 109.000 1_555 1_555 1_555
N5 C6 C5 34.951 1_555 1_555 1_555
N5 C6 N6 85.754 1_555 1_555 1_555
Ni1 C6 N5 44.098 1_555 1_555 1_555
Ni1 C6 C5 76.254 1_555 1_555 1_555
Ni1 C6 N6 44.870 1_555 1_555 1_555

loop_
_geom_bond_atom_site_label_1
_geom_bond_atom_site_label_2
_geom_bond_distance
_geom_bond_site_symmetry_1
_geom_bond_site_symmetry_2
As1 O45 1.661(7) 1_555 4_443
As1 O13 1.76666 1_555 1_555
As1 O01 1.80781 1_555 1_555
As1 O62 2.902(6) 1_555 4_443
As1 V6 3.155(7) 1_555 4_443
As2 O42 1.719(6) 1_555 4_443
As2 O14 1.76666 1_555 1_555
As2 O01 1.92845 1_555 1_555
As2 O52 2.821(8) 1_555 4_443
As2 O01 3.009(7) 1_555 3_578
As2 V5 3.127(7) 1_555 4_443
As3 O12 1.749(7) 1_555 2_528
As3 O43 1.76666 1_555 1_555
As3 O02 1.80781 1_555 1_555
As3 O22 2.906(7) 1_555 2_528
As3 V2 3.172(7) 1_555 2_528
As4 O15 1.704(6) 1_555 2_528
As4 O44 1.76666 1_555 1_555
As4 O02 1.92845 1_555 1_555
As4 O32 2.937(7) 1_555 2_528
V1 O11 1.59494 1_555 1_555
V1 O12 1.94229 1_555 1_555
V1 O15 1.94229 1_555 1_555
V1 O13 1.94229 1_555 1_555
V1 O14 1.94229 1_555 1_555
V1 V3 3.16398 1_555 1_555
V1 V2 3.16398 1_555 1_555
V2 O21 1.59494 1_555 1_555
V2 O62 1.701(7) 1_555 4_443
V2 O22 1.85000 1_555 1_555
V2 O12 2.08461 1_555 1_555
V2 O13 2.14921 1_555 1_555
V2 V1 3.16398 1_555 1_555
V2 As3 3.172(7) 1_555 2_578
V3 O31 1.59494 1_555 1_555
V3 O52 1.706(8) 1_555 4_443
V3 O32 1.85000 1_555 1_555
V3 O14 2.08461 1_555 1_555
V3 O15 2.14921 1_555 1_555
V3 V1 3.16398 1_555 1_555
V4 O41 1.59494 1_555 1_555
V4 O43 1.94229 1_555 1_555
V4 O45 1.94229 1_555 1_555
V4 O44 1.94229 1_555 1_555
V4 O42 1.94229 1_555 1_555
V4 V5 3.16398 1_555 1_555
V4 V6 3.16398 1_555 1_555
V5 O51 1.59494 1_555 1_555
V5 O22 1.671(8) 1_555 2_528
V5 O52 1.85000 1_555 1_555
V5 O42 2.08461 1_555 1_555
V5 O43 2.14921 1_555 1_555
V5 As2 3.127(7) 1_555 4_546
V5 V4 3.16398 1_555 1_555
V6 O61 1.59494 1_555 1_555
V6 O32 1.732(8) 1_555 2_528
V6 O62 1.85000 1_555 1_555
V6 O44 2.08461 1_555 1_555
V6 O45 2.14921 1_555 1_555
V6 As1 3.155(7) 1_555 4_546
V6 V4 3.16398 1_555 1_555
O11 V1 1.59494 1_555 1_555
O11 O12 2.97320 1_555 1_555
O11 O13 2.97320 1_555 1_555
O11 O15 2.97320 1_555 1_555
O11 O14 2.97320 1_555 1_555
O11 N5 3.089(10) 1_555 1_477
O12 As3 1.749(7) 1_555 2_578
O12 V1 1.94229 1_555 1_555
O12 V2 2.08461 1_555 1_555
O12 O43 2.406(5) 1_555 2_578
O12 O13 2.50863 1_555 1_555
O12 O15 2.50863 1_555 1_555
O12 O02 2.615(7) 1_555 2_578
O12 O22 2.75650 1_555 1_555
O12 O11 2.97320 1_555 1_555
O12 O21 3.09896 1_555 1_555
O13 As1 1.76666 1_555 1_555
O13 V1 1.94229 1_555 1_555
O13 V2 2.14921 1_555 1_555
O13 O45 2.390(5) 1_555 4_443
O13 O12 2.50863 1_555 1_555
O13 O14 2.50863 1_555 1_555
O13 O62 2.544(6) 1_555 4_443
O13 O01 2.74442 1_555 1_555
O13 O11 2.97320 1_555 1_555
O13 O21 3.16086 1_555 1_555
O14 As2 1.76666 1_555 1_555
O14 V1 1.94229 1_555 1_555
O14 V3 2.08461 1_555 1_555
O14 O42 2.455(5) 1_555 4_443
O14 O13 2.50863 1_555 1_555
O14 O15 2.50863 1_555 1_555
O14 O52 2.535(7) 1_555 4_443
O14 O01 2.80611 1_555 1_555
O14 O11 2.97320 1_555 1_555
O14 O31 3.09896 1_555 1_555
O15 As4 1.704(6) 1_555 2_578
O15 V1 1.94229 1_555 1_555
O15 V3 2.14921 1_555 1_555
O15 O44 2.417(5) 1_555 2_578
O15 O14 2.50863 1_555 1_555
O15 O12 2.50863 1_555 1_555
O15 O02 2.648(6) 1_555 2_578
O15 O32 2.80260 1_555 1_555
O15 O11 2.97320 1_555 1_555
O15 O31 3.16086 1_555 1_555
O21 V2 1.59494 1_555 1_555
O21 O62 2.536(8) 1_555 4_443
O21 O22 2.77786 1_555 1_555
O21 C1 3.082(10) 1_555 4_456
O21 O12 3.09896 1_555 1_555
O21 O13 3.16086 1_555 1_555
O22 V5 1.671(8) 1_555 2_578
O22 V2 1.85000 1_555 1_555
O22 O43 2.502(7) 1_555 2_578
O22 O52 2.532(9) 1_555 2_578
O22 O51 2.573(7) 1_555 2_578
O22 O62 2.581(8) 1_555 4_443
O22 O12 2.75650 1_555 1_555
O22 O21 2.77786 1_555 1_555
O22 As3 2.906(7) 1_555 2_578
O31 V3 1.59494 1_555 1_555
O31 O52 2.518(9) 1_555 4_443
O31 O32 2.77786 1_555 1_555
O31 N4 2.801(10) 1_555 2_565
O31 O14 3.09896 1_555 1_555
O31 N2 3.121(12) 1_555 1_477
O31 O15 3.16086 1_555 1_555
O32 V6 1.732(8) 1_555 2_578
O32 V3 1.85000 1_555 1_555
O32 O62 2.516(9) 1_555 2_578
O32 O61 2.525(8) 1_555 2_578
O32 O52 2.572(8) 1_555 4_443
O32 O44 2.641(6) 1_555 2_578
O32 O31 2.77786 1_555 1_555
O32 O15 2.80260 1_555 1_555
O32 As4 2.937(7) 1_555 2_578
O01 As1 1.80781 1_555 1_555
O01 As2 1.92845 1_555 1_555
O01 O45 2.540(6) 1_555 4_443
O01 O42 2.630(7) 1_555 4_443
O01 O13 2.74442 1_555 1_555
O01 O14 2.80611 1_555 1_555
O01 O01 2.852(8) 1_555 3_578
O01 As2 3.009(7) 1_555 3_578
O41 V4 1.59494 1_555 1_555
O41 C2 2.920(15) 1_555 2_647
O41 O43 2.97320 1_555 1_555
O41 O45 2.97320 1_555 1_555
O41 O44 2.97320 1_555 1_555
O41 O42 2.97320 1_555 1_555
O41 N2 3.139(10) 1_555 2_647
O42 As2 1.719(6) 1_555 4_546
O42 V4 1.94229 1_555 1_555
O42 V5 2.08461 1_555 1_555
O42 O14 2.455(5) 1_555 4_546
O42 O43 2.50863 1_555 1_555
O42 O45 2.50863 1_555 1_555
O42 O01 2.630(7) 1_555 4_546
O42 O52 2.75650 1_555 1_555
O42 O41 2.97320 1_555 1_555
O42 O51 3.09896 1_555 1_555
O43 As3 1.76666 1_555 1_555
O43 V4 1.94229 1_555 1_555
O43 V5 2.14921 1_555 1_555
O43 O12 2.406(5) 1_555 2_528
O43 O22 2.502(7) 1_555 2_528
O43 O42 2.50863 1_555 1_555
O43 O44 2.50863 1_555 1_555
O43 O02 2.74442 1_555 1_555
O43 O41 2.97320 1_555 1_555
O43 O51 3.16086 1_555 1_555
O44 As4 1.76666 1_555 1_555
O44 V4 1.94229 1_555 1_555
O44 V6 2.08461 1_555 1_555
O44 O15 2.417(5) 1_555 2_528
O44 O45 2.50863 1_555 1_555
O44 O43 2.50863 1_555 1_555
O44 O32 2.641(6) 1_555 2_528
O44 O02 2.80611 1_555 1_555
O44 O41 2.97320 1_555 1_555
O44 O61 3.09896 1_555 1_555
O45 As1 1.661(7) 1_555 4_546
O45 V4 1.94229 1_555 1_555
O45 V6 2.14921 1_555 1_555
O45 O13 2.390(5) 1_555 4_546
O45 O44 2.50863 1_555 1_555
O45 O42 2.50863 1_555 1_555
O45 O01 2.540(6) 1_555 4_546
O45 O62 2.80260 1_555 1_555
O45 O41 2.97320 1_555 1_555
O45 O61 3.16086 1_555 1_555
O51 V5 1.59494 1_555 1_555
O51 O22 2.573(7) 1_555 2_528
O51 O52 2.77786 1_555 1_555
O51 O42 3.09896 1_555 1_555
O51 O43 3.16086 1_555 1_555
O52 V3 1.706(8) 1_555 4_546
O52 V5 1.85000 1_555 1_555
O52 O31 2.518(9) 1_555 4_546
O52 O22 2.532(9) 1_555 2_528
O52 O14 2.535(7) 1_555 4_546
O52 O32 2.572(8) 1_555 4_546
O52 O42 2.75650 1_555 1_555
O52 O51 2.77786 1_555 1_555
O52 As2 2.821(8) 1_555 4_546
O61 V6 1.59494 1_555 1_555
O61 O32 2.525(8) 1_555 2_528
O61 O62 2.77786 1_555 1_555
O61 O05 2.81(2) 1_555 1_637
O61 O44 3.09896 1_555 1_555
O61 O45 3.16086 1_555 1_555
O02 As3 1.80781 1_555 1_555
O02 As4 1.92845 1_555 1_555
O02 O12 2.615(7) 1_555 2_528
O02 O15 2.648(6) 1_555 2_528
O02 O43 2.74442 1_555 1_555
O02 O44 2.80611 1_555 1_555
O62 V2 1.701(7) 1_555 4_546
O62 V6 1.85000 1_555 1_555
O62 O32 2.516(9) 1_555 2_528
O62 O21 2.536(8) 1_555 4_546
O62 O13 2.544(6) 1_555 4_546
O62 O22 2.581(8) 1_555 4_546
O62 O61 2.77786 1_555 1_555
O62 O45 2.80260 1_555 1_555
O62 As1 2.902(6) 1_555 4_546
O62 N1 3.183(7) 1_555 1_548
O04 C3 2.15(3) 1_555 1_344
O04 N3 2.19(2) 1_555 1_344
O04 N5 2.56(2) 1_555 1_344
O04 Ni1 3.171(19) 1_555 1_344
O05 O61 2.81(2) 1_555 1_473
O05 N3 2.97(2) 1_555 1_466
O05 N1 3.00(2) 1_555 1_466
O05 C3 3.09(3) 1_555 1_466
O05 C4 3.14(3) 1_555 1_466
Ni1 N3 2.03370 1_555 1_555
Ni1 N1 2.03370 1_555 1_555
Ni1 N5 2.03370 1_555 1_555
Ni1 N2 2.10717 1_555 1_555
Ni1 N4 2.10717 1_555 1_555
Ni1 N6 2.10717 1_555 1_555
Ni1 C2 2.87610 1_555 1_555
Ni1 C6 2.87610 1_555 1_555
Ni1 C4 2.87610 1_555 1_555
Ni1 C1 2.91345 1_555 1_555
Ni1 C3 2.91345 1_555 1_555
Ni1 C5 2.91345 1_555 1_555
Ni1 O04 3.171(19) 1_555 1_766
N1 C1 1.47000 1_555 1_555
N1 Ni1 2.03370 1_555 1_555
N1 C2 2.42618 1_555 1_555
N1 N2 2.74210 1_555 1_555
N1 N6 2.85536 1_555 1_555
N1 N4 2.96549 1_555 1_555
N1 N3 2.99880 1_555 1_555
N1 O05 3.00(2) 1_555 1_644
N1 O62 3.183(7) 1_555 1_562
N2 C2 1.47000 1_555 1_555
N2 Ni1 2.10717 1_555 1_555
N2 C1 2.42618 1_555 1_555
N2 N1 2.74210 1_555 1_555
N2 N3 2.94419 1_555 1_555
N2 N6 3.07475 1_555 1_555
N2 N5 3.08075 1_555 1_555
N2 O31 3.121(12) 1_555 1_633
N2 O41 3.139(10) 1_555 2_657
N3 C3 1.47000 1_555 1_555
N3 Ni1 2.03370 1_555 1_555
N3 O04 2.19(2) 1_555 1_766
N3 C4 2.42618 1_555 1_555
N3 N4 2.74210 1_555 1_555
N3 N2 2.94419 1_555 1_555
N3 O05 2.97(2) 1_555 1_644
N3 N5 2.99880 1_555 1_555
N3 N1 2.99880 1_555 1_555
N4 C4 1.47000 1_555 1_555
N4 Ni1 2.10717 1_555 1_555
N4 C3 2.42618 1_555 1_555
N4 N3 2.74210 1_555 1_555
N4 O31 2.801(10) 1_555 2_535
N4 N5 2.94419 1_555 1_555
N4 N1 2.96549 1_555 1_555
N4 N6 3.05603 1_555 1_555
N5 C5 1.47000 1_555 1_555
N5 Ni1 2.03370 1_555 1_555
N5 C6 2.42618 1_555 1_555
N5 O04 2.56(2) 1_555 1_766
N5 N6 2.74210 1_555 1_555
N5 N4 2.94419 1_555 1_555
N5 N3 2.99880 1_555 1_555
N5 N2 3.08075 1_555 1_555
N5 O11 3.089(10) 1_555 1_633
N6 C6 1.47000 1_555 1_555
N6 Ni1 2.10717 1_555 1_555
N6 C5 2.42618 1_555 1_555
N6 N5 2.74210 1_555 1_555
N6 N1 2.85536 1_555 1_555
N6 N4 3.05603 1_555 1_555
N6 N2 3.07475 1_555 1_555
C1 N1 1.47000 1_555 1_555
C1 C2 1.51000 1_555 1_555
C1 N2 2.42618 1_555 1_555
C1 Ni1 2.91345 1_555 1_555
C1 O21 3.082(10) 1_555 4_553
C2 N2 1.47000 1_555 1_555
C2 C1 1.51000 1_555 1_555
C2 N1 2.42618 1_555 1_555
C2 Ni1 2.87610 1_555 1_555
C2 O41 2.920(15) 1_555 2_657
C3 N3 1.47000 1_555 1_555
C3 C4 1.51000 1_555 1_555
C3 O04 2.15(3) 1_555 1_766
C3 N4 2.42618 1_555 1_555
C3 Ni1 2.91345 1_555 1_555
C3 O05 3.09(3) 1_555 1_644
C4 N4 1.47000 1_555 1_555
C4 C3 1.51000 1_555 1_555
C4 N3 2.42618 1_555 1_555
C4 Ni1 2.87610 1_555 1_555
C4 O05 3.14(3) 1_555 1_644
C5 N5 1.47000 1_555 1_555
C5 C6 1.51000 1_555 1_555
C5 N6 2.42618 1_555 1_555
C5 Ni1 2.91345 1_555 1_555
C6 N6 1.47000 1_555 1_555
C6 C5 1.51000 1_555 1_555
C6 N5 2.42618 1_555 1_555
C6 Ni1 2.87610 1_555 1_555
